data_4121240
loop_
_publ_author_name
'Lujia Liu'
'Kristina Konstas'
'Matthew R. Hill'
'Shane G. Telfer'

_publ_section_title
;
 Programmed Pore Architectures in Modular Quaternary Metal-Organic
 Frameworks
;
_journal_name_full 'Journal of the American Chemical Society'
_journal_page_first 17731
_journal_page_last 17734
_journal_paper_doi 10.1021/ja4100244
_journal_volume 135
_journal_year 2013
_chemical_formula_sum 'C53 H35 O17 Zn4'
_chemical_formula_weight 1205.29
_chemical_name_systematic
;
 ?
;
_space_group_crystal_system cubic
_space_group_IT_number 220
_space_group_name_Hall 'I -4bd 2c 3'
_space_group_name_H-M_alt 'I -4 3 d'
_symmetry_space_group_name_Hall 'I -4bd 2c 3'
_symmetry_space_group_name_H-M 'I -4 3 d'
_atom_sites_solution_hydrogens geom
_audit_creation_method SHELXL-2013
_cell_angle_alpha 90
_cell_angle_beta 90
_cell_angle_gamma 90
_cell_formula_units_Z 48
_cell_length_a 60.290(2)
_cell_length_b 60.290(2)
_cell_length_c 60.290(2)
_cell_measurement_reflns_used 29404
_cell_measurement_temperature 293(2)
_cell_measurement_theta_max 70.86
_cell_measurement_theta_min 6.57
_cell_volume 219147(13)
_computing_cell_refinement 'FSProcess in Process-Auto (Rigaku, 1998)'
_computing_data_collection 'CrystalClear (Rigaku, 2005)'
_computing_data_reduction 'FSProcess in Process-Auto (Rigaku, 1998)'
_computing_structure_refinement 'SHELXL-97 (Sheldrick, 1997)'
_computing_structure_solution 'SHELXS97 (Sheldrick, 2008)'
_diffrn_ambient_temperature 293(2)
_diffrn_detector_area_resol_mean 10
_diffrn_measured_fraction_theta_full 0.998
_diffrn_measured_fraction_theta_max 0.991
_diffrn_measurement_device_type 'Rigaku Spider'
_diffrn_measurement_method \w-scans
_diffrn_radiation_monochromator 'Rigaku VariMax-HF Confocal Optical System'
_diffrn_radiation_type CuK\a
_diffrn_radiation_wavelength 1.54178
_diffrn_reflns_av_R_equivalents 0.0370
_diffrn_reflns_av_unetI/netI 0.0385
_diffrn_reflns_Laue_measured_fraction_full 0.998
_diffrn_reflns_Laue_measured_fraction_max 0.991
_diffrn_reflns_limit_h_max 69
_diffrn_reflns_limit_h_min -39
_diffrn_reflns_limit_k_max 57
_diffrn_reflns_limit_k_min -34
_diffrn_reflns_limit_l_max 52
_diffrn_reflns_limit_l_min -74
_diffrn_reflns_number 207518
_diffrn_reflns_point_group_measured_fraction_full 0.998
_diffrn_reflns_point_group_measured_fraction_max 0.992
_diffrn_reflns_theta_full 67.679
_diffrn_reflns_theta_max 72.121
_diffrn_reflns_theta_min 6.567
_diffrn_source 'Rigaku MM007 rotating anode'
_exptl_absorpt_coefficient_mu 0.769
_exptl_absorpt_correction_T_max 1.00
_exptl_absorpt_correction_T_min 0.67
_exptl_absorpt_correction_type multi-scan
_exptl_absorpt_process_details '(ABSCOR; Higashi, 1995)'
_exptl_crystal_colour colorless
_exptl_crystal_density_diffrn 0.438
_exptl_crystal_description block
_exptl_crystal_F_000 29232
_exptl_crystal_size_max 1.763
_exptl_crystal_size_mid 1.365
_exptl_crystal_size_min 1.115
_refine_diff_density_max 0.856
_refine_diff_density_min -0.434
_refine_diff_density_rms 0.097
_refine_ls_abs_structure_details
;
 Refined as an inversion twin.
;
_refine_ls_abs_structure_Flack 0.22(6)
_refine_ls_extinction_method none
_refine_ls_goodness_of_fit_ref 1.035
_refine_ls_hydrogen_treatment constr
_refine_ls_matrix_type full
_refine_ls_number_parameters 816
_refine_ls_number_reflns 32777
_refine_ls_number_restraints 1810
_refine_ls_restrained_S_all 1.041
_refine_ls_R_factor_all 0.1190
_refine_ls_R_factor_gt 0.0884
_refine_ls_shift/su_max 0.001
_refine_ls_shift/su_mean 0.000
_refine_ls_structure_factor_coef Fsqd
_refine_ls_weighting_details
;
 w=1/[\s^2^(Fo^2^)+(0.1962P)^2^+51.2649P]
 where P=(Fo^2^+2Fc^2^)/3
;
_refine_ls_weighting_scheme calc
_refine_ls_wR_factor_gt 0.2573
_refine_ls_wR_factor_ref 0.2939
_reflns_Friedel_coverage 0.942
_reflns_Friedel_fraction_full 0.998
_reflns_Friedel_fraction_max 0.992
_reflns_number_gt 21921
_reflns_number_total 32777
_reflns_threshold_expression 'I > 2\s(I)'
_cod_data_source_file ja4100244_si_002_7.cif
_cod_data_source_block MUF-7g
_cod_original_cell_volume 219146(24)
_cod_database_code 4121240
_shelx_space_group_comment
;
The symmetry employed for this shelxl refinement is uniquely defined
by the following loop, which should always be used as a source of
symmetry information in preference to the above space-group names.
They are only intended as comments.
;
_shelx_estimated_absorpt_t_min 0.344
_shelx_estimated_absorpt_t_max 0.481
_shelxl_version_number 2013-2

loop_
_space_group_symop_operation_xyz
'x, y, z'
'-x+1/2, -y, z+1/2'
'-x, y+1/2, -z+1/2'
'x+1/2, -y+1/2, -z'
'z, x, y'
'z+1/2, -x+1/2, -y'
'-z+1/2, -x, y+1/2'
'-z, x+1/2, -y+1/2'
'y, z, x'
'-y, z+1/2, -x+1/2'
'y+1/2, -z+1/2, -x'
'-y+1/2, -z, x+1/2'
'y+1/4, x+1/4, z+1/4'
'-y+1/4, -x+3/4, z+3/4'
'y+3/4, -x+1/4, -z+3/4'
'-y+3/4, x+3/4, -z+1/4'
'x+1/4, z+1/4, y+1/4'
'-x+3/4, z+3/4, -y+1/4'
'-x+1/4, -z+3/4, y+3/4'
'x+3/4, -z+1/4, -y+3/4'
'z+1/4, y+1/4, x+1/4'
'z+3/4, -y+1/4, -x+3/4'
'-z+3/4, y+3/4, -x+1/4'
'-z+1/4, -y+3/4, x+3/4'
'x+1/2, y+1/2, z+1/2'
'-x+1, -y+1/2, z+1'
'-x+1/2, y+1, -z+1'
'x+1, -y+1, -z+1/2'
'z+1/2, x+1/2, y+1/2'
'z+1, -x+1, -y+1/2'
'-z+1, -x+1/2, y+1'
'-z+1/2, x+1, -y+1'
'y+1/2, z+1/2, x+1/2'
'-y+1/2, z+1, -x+1'
'y+1, -z+1, -x+1/2'
'-y+1, -z+1/2, x+1'
'y+3/4, x+3/4, z+3/4'
'-y+3/4, -x+5/4, z+5/4'
'y+5/4, -x+3/4, -z+5/4'
'-y+5/4, x+5/4, -z+3/4'
'x+3/4, z+3/4, y+3/4'
'-x+5/4, z+5/4, -y+3/4'
'-x+3/4, -z+5/4, y+5/4'
'x+5/4, -z+3/4, -y+5/4'
'z+3/4, y+3/4, x+3/4'
'z+5/4, -y+3/4, -x+5/4'
'-z+5/4, y+5/4, -x+3/4'
'-z+3/4, -y+5/4, x+5/4'

loop_
_atom_site_label
_atom_site_type_symbol
_atom_site_fract_x
_atom_site_fract_y
_atom_site_fract_z
_atom_site_U_iso_or_equiv
_atom_site_adp_type
_atom_site_occupancy
_atom_site_site_symmetry_order
_atom_site_calc_flag
_atom_site_refinement_flags_posn
_atom_site_refinement_flags_adp
_atom_site_refinement_flags_occupancy
C68A C -0.0988(8) 0.0976(8) 0.2401(6) 0.44(5) Uiso 0.540(10) 1 d D U P
H6A1 H -0.0980 0.0941 0.2556 0.664 Uiso 0.540(10) 1 calc R U P
H6A2 H -0.1048 0.0851 0.2322 0.664 Uiso 0.540(10) 1 calc R U P
H6A3 H -0.1081 0.1103 0.2379 0.664 Uiso 0.540(10) 1 calc R U P
Zn1 Zn 0.03837(2) 0.09041(2) 0.25903(2) 0.0715(3) Uani 1 1 d . U .
Zn2 Zn 0.00937(2) 0.12439(2) 0.28760(2) 0.0737(3) Uani 1 1 d . U .
Zn3 Zn -0.01425(2) 0.08649(2) 0.25952(2) 0.0703(3) Uani 1 1 d . U .
Zn4 Zn 0.00901(2) 0.12670(2) 0.23524(2) 0.0709(3) Uani 1 1 d . U .
O1 O 0.01061(7) 0.10680(6) 0.26039(7) 0.0612(9) Uani 1 1 d . U .
O72 O 0.03646(18) 0.12268(16) 0.3033(2) 0.179(4) Uani 1 1 d . U .
O71 O 0.05647(18) 0.09472(15) 0.28461(18) 0.177(4) Uani 1 1 d . U .
O61 O -0.03312(12) 0.09247(11) 0.23349(12) 0.115(2) Uani 1 1 d . U .
O62 O -0.01764(12) 0.12213(12) 0.21804(14) 0.121(2) Uani 1 1 d . U .
O52 O -0.03423(13) 0.09011(13) 0.28379(13) 0.130(2) Uani 1 1 d . U .
O51 O -0.01967(14) 0.12015(11) 0.30100(16) 0.141(3) Uani 1 1 d . U .
O11 O 0.00698(12) 0.15757(9) 0.24306(11) 0.1078(19) Uani 1 1 d . U .
O12 O 0.00743(12) 0.15663(8) 0.27993(11) 0.0997(17) Uani 1 1 d . U .
O22 O -0.00520(12) 0.05621(8) 0.25684(14) 0.115(2) Uani 1 1 d . U .
O21 O 0.03265(11) 0.05814(8) 0.25673(12) 0.1019(18) Uani 1 1 d . U .
O31 O 0.05296(14) 0.09662(12) 0.23080(14) 0.135(3) Uani 1 1 d . U .
O32 O 0.03384(12) 0.12415(13) 0.21532(12) 0.121(2) Uani 1 1 d . U .
C71 C 0.0547(3) 0.1094(2) 0.2990(3) 0.193(7) Uani 1 1 d . U .
C72 C 0.0707(2) 0.1106(2) 0.3178(3) 0.183(6) Uani 1 1 d D U .
C75 C 0.1042(3) 0.1147(2) 0.3496(3) 0.195(7) Uani 1 1 d D U .
C85 C 0.1220(3) 0.1172(2) 0.3662(3) 0.180(6) Uani 1 1 d . U .
C86 C 0.1234(2) 0.1355(2) 0.3801(3) 0.162(6) Uani 1 1 d . U .
H86 H 0.1126 0.1465 0.3788 0.195 Uiso 1 1 calc R U .
C84 C 0.1387(3) 0.1011(3) 0.3680(3) 0.181(7) Uani 1 1 d . U .
H84 H 0.1389 0.0894 0.3580 0.217 Uiso 1 1 calc R U .
C83 C 0.1546(3) 0.1023(2) 0.3842(3) 0.178(7) Uani 1 1 d . U .
C65 C -0.0850(2) 0.1138(2) 0.1721(2) 0.151(5) Uani 1 1 d D U .
C62 C -0.05062(18) 0.10873(19) 0.20313(19) 0.132(4) Uani 1 1 d D U .
C61 C -0.03266(18) 0.10786(19) 0.2195(2) 0.115(3) Uani 1 1 d . U .
C51 C -0.0344(2) 0.10624(19) 0.2987(2) 0.124(4) Uani 1 1 d . U .
C52 C -0.0538(2) 0.1066(2) 0.3140(2) 0.137(4) Uani 1 1 d D U .
C57 C -0.0741(2) 0.1008(3) 0.3070(3) 0.188(5) Uani 1 1 d D U .
H57 H -0.0758 0.0962 0.2924 0.225 Uiso 1 1 calc R U .
C56 C -0.0924(3) 0.1011(3) 0.3202(3) 0.227(9) Uani 1 1 d D U .
H56 H -0.1057 0.0957 0.3147 0.273 Uiso 1 1 calc R U .
C55 C -0.0917(2) 0.1089(2) 0.3405(2) 0.174(6) Uani 1 1 d D U .
C54 C -0.0724(2) 0.1161(3) 0.3460(3) 0.246(9) Uani 1 1 d D U .
H54 H -0.0719 0.1244 0.3590 0.295 Uiso 1 1 calc R U .
C53 C -0.0527(2) 0.1131(2) 0.3355(2) 0.233(8) Uani 1 1 d D U .
C81 C -0.1117(2) 0.1103(2) 0.3545(3) 0.165(6) Uani 1 1 d . U .
C82 C -0.1294(2) 0.0951(3) 0.3524(3) 0.179(7) Uani 1 1 d . U .
H82 H -0.1286 0.0844 0.3413 0.215 Uiso 1 1 calc R U .
C11 C 0.00632(16) 0.16708(11) 0.26222(17) 0.090(2) Uani 1 1 d . U .
C12 C 0.00491(17) 0.19099(10) 0.26230(17) 0.098(3) Uani 1 1 d . U .
C13 C 0.0051(3) 0.20317(15) 0.2439(2) 0.180(6) Uani 1 1 d . U .
H13 H 0.0072 0.1960 0.2304 0.216 Uiso 1 1 calc R U .
C14 C 0.0024(4) 0.22605(15) 0.2439(2) 0.192(7) Uani 1 1 d . U .
H14 H 0.0017 0.2335 0.2304 0.230 Uiso 1 1 calc R U .
C15 C 0.0009(2) 0.23764(12) 0.26286(19) 0.129(4) Uani 1 1 d . U .
C16 C 0.0032(3) 0.22603(15) 0.2819(2) 0.183(7) Uani 1 1 d . U .
H16 H 0.0046 0.2334 0.2954 0.220 Uiso 1 1 calc R U .
C17 C 0.0034(3) 0.20269(13) 0.2813(2) 0.149(5) Uani 1 1 d . U .
H17 H 0.0024 0.1950 0.2946 0.179 Uiso 1 1 calc R U .
C21 C 0.01438(18) 0.04782(11) 0.25520(17) 0.097(2) Uani 1 1 d . U .
C22 C 0.01553(19) 0.02302(13) 0.2530(2) 0.118(3) Uani 1 1 d . U .
C42 C 0.1075(3) 0.1396(2) 0.1284(2) 0.177(7) Uani 1 1 d . U .
H42 H 0.0962 0.1498 0.1310 0.212 Uiso 1 1 calc R U .
C41 C 0.1100(3) 0.1215(3) 0.1427(3) 0.188(7) Uani 1 1 d . U .
C35 C 0.0936(2) 0.1169(2) 0.1602(2) 0.173(6) Uani 1 1 d D U .
C32 C 0.06565(19) 0.11254(17) 0.1974(2) 0.138(4) Uani 1 1 d D U .
C31 C 0.0493(2) 0.11062(18) 0.2154(2) 0.120(3) Uani 1 1 d . U .
C23B C 0.0342(4) 0.0125(3) 0.2400(5) 0.129(6) Uani 0.5 1 d . U P
C23A C 0.0332(4) 0.0100(3) 0.2645(4) 0.137(7) Uani 0.5 1 d . U P
C25A C 0.0517(6) 0.0208(5) 0.2756(7) 0.212(13) Uani 0.5 1 d . U P
H25A H 0.0512 0.0361 0.2769 0.254 Uiso 0.5 1 calc R U P
C26A C 0.0689(7) 0.0104(6) 0.2838(8) 0.255(17) Uani 0.5 1 d . U P
H26A H 0.0785 0.0172 0.2938 0.306 Uiso 0.5 1 calc R U P
C26B C 0.0721(7) 0.0125(8) 0.2239(9) 0.276(19) Uani 0.5 1 d . U P
H26B H 0.0855 0.0196 0.2211 0.332 Uiso 0.5 1 calc R U P
C25B C 0.0561(7) 0.0231(7) 0.2348(7) 0.246(15) Uani 0.5 1 d . U P
H25B H 0.0586 0.0376 0.2394 0.295 Uiso 0.5 1 calc R U P
C24B C -0.0011(7) 0.0103(8) 0.2566(6) 0.139(10) Uani 0.5 1 d . U P
H24B H -0.0143 0.0172 0.2607 0.166 Uiso 0.5 1 calc R U P
C24A C -0.0014(6) 0.0122(7) 0.2451(6) 0.133(10) Uani 0.5 1 d . U P
H24A H -0.0139 0.0200 0.2405 0.160 Uiso 0.5 1 calc R U P
O53 O -0.0311(3) 0.1163(4) 0.3444(3) 0.327(10) Uani 1 1 d D U .
C37B C 0.0571(4) 0.1192(4) 0.1766(3) 0.159(7) Uani 0.587(10) 1 d D U P
H37B H 0.0420 0.1222 0.1752 0.190 Uiso 0.587(10) 1 calc R U P
C34B C 0.1012(4) 0.1092(3) 0.1803(3) 0.159(7) Uani 0.587(10) 1 d D U P
H34B H 0.1160 0.1048 0.1813 0.191 Uiso 0.587(10) 1 calc R U P
C33A C 0.0753(3) 0.0945(4) 0.1872(3) 0.152(7) Uani 0.413(10) 1 d D U P
C36B C 0.0713(3) 0.1215(4) 0.1579(4) 0.169(8) Uani 0.587(10) 1 d D U P
H36B H 0.0656 0.1260 0.1443 0.203 Uiso 0.587(10) 1 calc R U P
C34A C 0.0887(5) 0.0974(4) 0.1692(5) 0.166(8) Uani 0.413(10) 1 d D U P
H34A H 0.0947 0.0848 0.1627 0.199 Uiso 0.413(10) 1 calc R U P
C33B C 0.0880(3) 0.1075(2) 0.1993(3) 0.156(7) Uani 0.587(10) 1 d D U P
C37A C 0.0708(4) 0.1336(4) 0.1887(5) 0.161(8) Uani 0.413(10) 1 d D U P
H37A H 0.0652 0.1462 0.1957 0.193 Uiso 0.413(10) 1 calc R U P
C36A C 0.0840(4) 0.1361(4) 0.1703(4) 0.156(8) Uani 0.413(10) 1 d D U P
H36A H 0.0867 0.1501 0.1645 0.187 Uiso 0.413(10) 1 calc R U P
O33B O 0.0956(5) 0.1009(4) 0.2198(4) 0.259(11) Uiso 0.587(10) 1 d D U P
O33A O 0.0725(5) 0.0739(5) 0.1954(5) 0.242(14) Uiso 0.413(10) 1 d D U P
C67A C -0.0454(4) 0.1144(4) 0.1808(3) 0.145(7) Uani 0.540(10) 1 d D U P
H67A H -0.0307 0.1165 0.1764 0.175 Uiso 0.540(10) 1 calc R U P
C66A C -0.0628(3) 0.1166(4) 0.1658(4) 0.152(7) Uani 0.540(10) 1 d D U P
H66A H -0.0596 0.1200 0.1511 0.182 Uiso 0.540(10) 1 calc R U P
C67B C -0.0559(4) 0.1281(4) 0.1930(4) 0.144(7) Uani 0.460(10) 1 d D U P
H67B H -0.0472 0.1403 0.1967 0.173 Uiso 0.460(10) 1 calc R U P
C64A C -0.0904(4) 0.1079(4) 0.1942(3) 0.160(8) Uani 0.540(10) 1 d D U P
H64A H -0.1051 0.1054 0.1984 0.192 Uiso 0.540(10) 1 calc R U P
C63B C -0.0638(3) 0.0918(3) 0.1970(3) 0.143(7) Uani 0.460(10) 1 d D U P
C66B C -0.0726(4) 0.1317(4) 0.1777(4) 0.154(8) Uani 0.460(10) 1 d D U P
H66B H -0.0752 0.1456 0.1717 0.184 Uiso 0.460(10) 1 calc R U P
C64B C -0.0805(4) 0.0947(4) 0.1822(4) 0.149(8) Uani 0.460(10) 1 d D U P
H64B H -0.0895 0.0825 0.1790 0.178 Uiso 0.460(10) 1 calc R U P
C63A C -0.0730(3) 0.1060(2) 0.2095(4) 0.157(7) Uani 0.540(10) 1 d D U P
O63B O -0.0601(5) 0.0728(5) 0.2072(4) 0.226(12) Uiso 0.460(10) 1 d D U P
O63A O -0.0768(6) 0.1023(5) 0.2319(5) 0.276(13) Uiso 0.540(10) 1 d D U P
C77A C 0.0667(7) 0.1173(4) 0.3396(4) 0.187(9) Uani 0.458(14) 1 d D U P
H77A H 0.0522 0.1207 0.3433 0.224 Uiso 0.458(14) 1 calc R U P
C76A C 0.0825(4) 0.1193(5) 0.3564(6) 0.198(9) Uani 0.458(14) 1 d D U P
H76A H 0.0790 0.1233 0.3709 0.238 Uiso 0.458(14) 1 calc R U P
C74A C 0.1094(6) 0.1081(4) 0.3276(4) 0.196(9) Uani 0.458(14) 1 d D U P
H74A H 0.1241 0.1052 0.3239 0.236 Uiso 0.458(14) 1 calc R U P
C73A C 0.0926(4) 0.1060(3) 0.3113(6) 0.207(9) Uani 0.458(14) 1 d D U P
O73A O 0.0979(8) 0.0997(6) 0.2904(7) 0.333(19) Uiso 0.458(14) 1 d D U P
C74B C 0.0997(4) 0.0964(4) 0.3389(4) 0.190(9) Uani 0.542(14) 1 d D U P
H74B H 0.1079 0.0837 0.3423 0.228 Uiso 0.542(14) 1 calc R U P
C76B C 0.0904(4) 0.1298(4) 0.3430(5) 0.194(9) Uani 0.542(14) 1 d D U P
H76B H 0.0922 0.1436 0.3495 0.233 Uiso 0.542(14) 1 calc R U P
C73B C 0.0843(3) 0.0949(4) 0.3237(3) 0.190(8) Uani 0.542(14) 1 d D U P
O73B O 0.0834(6) 0.0757(6) 0.3134(6) 0.315(14) Uiso 0.542(14) 1 d D U P
C77B C 0.0746(5) 0.1283(4) 0.3290(4) 0.189(10) Uani 0.542(14) 1 d D U P
H77B H 0.0655 0.1405 0.3268 0.227 Uiso 0.542(14) 1 calc R U P
C78B C 0.0949(10) 0.0553(5) 0.3167(9) 0.50(5) Uiso 0.542(14) 1 d D U P
H7B1 H 0.0889 0.0442 0.3070 0.743 Uiso 0.542(14) 1 calc R U P
H7B2 H 0.0932 0.0506 0.3318 0.743 Uiso 0.542(14) 1 calc R U P
H7B3 H 0.1104 0.0573 0.3135 0.743 Uiso 0.542(14) 1 calc R U P
C38B C 0.1195(7) 0.0954(7) 0.2218(7) 0.49(5) Uiso 0.587(10) 1 d D U P
H3B1 H 0.1225 0.0904 0.2367 0.741 Uiso 0.587(10) 1 calc R U P
H3B2 H 0.1281 0.1084 0.2187 0.741 Uiso 0.587(10) 1 calc R U P
H3B3 H 0.1232 0.0839 0.2115 0.741 Uiso 0.587(10) 1 calc R U P
C68B C -0.0718(9) 0.0524(4) 0.2017(9) 0.65(8) Uiso 0.460(10) 1 d D U P
H6B1 H -0.0662 0.0405 0.2106 0.971 Uiso 0.460(10) 1 calc R U P
H6B2 H -0.0696 0.0490 0.1863 0.971 Uiso 0.460(10) 1 calc R U P
H6B3 H -0.0874 0.0543 0.2045 0.971 Uiso 0.460(10) 1 calc R U P
C78A C 0.1204(9) 0.0950(8) 0.2833(7) 0.42(5) Uiso 0.458(14) 1 d D U P
H7A1 H 0.1204 0.0909 0.2680 0.633 Uiso 0.458(14) 1 calc R U P
H7A2 H 0.1264 0.0831 0.2920 0.633 Uiso 0.458(14) 1 calc R U P
H7A3 H 0.1294 0.1081 0.2853 0.633 Uiso 0.458(14) 1 calc R U P
C38A C 0.0806(9) 0.0537(4) 0.1848(9) 0.41(5) Uiso 0.413(10) 1 d D U P
H3A1 H 0.0760 0.0411 0.1932 0.611 Uiso 0.413(10) 1 calc R U P
H3A2 H 0.0965 0.0541 0.1840 0.611 Uiso 0.413(10) 1 calc R U P
H3A3 H 0.0745 0.0528 0.1701 0.611 Uiso 0.413(10) 1 calc R U P
C58 C -0.0302(4) 0.1241(6) 0.3676(4) 0.41(2) Uani 1 1 d D U .
H58A H -0.0450 0.1254 0.3733 0.620 Uiso 1 1 calc R U .
H58B H -0.0230 0.1383 0.3682 0.620 Uiso 1 1 calc R U .
H58C H -0.0220 0.1136 0.3764 0.620 Uiso 1 1 calc R U .

loop_
_atom_site_aniso_label
_atom_site_aniso_U_11
_atom_site_aniso_U_22
_atom_site_aniso_U_33
_atom_site_aniso_U_23
_atom_site_aniso_U_13
_atom_site_aniso_U_12
Zn1 0.0792(6) 0.0486(4) 0.0866(6) -0.0005(4) 0.0024(5) 0.0064(4)
Zn2 0.0860(6) 0.0469(4) 0.0883(6) -0.0066(4) 0.0051(5) 0.0008(4)
Zn3 0.0739(5) 0.0525(4) 0.0846(6) -0.0004(4) 0.0010(5) 0.0000(4)
Zn4 0.0797(6) 0.0490(4) 0.0839(6) 0.0042(4) 0.0019(5) 0.0026(4)
O1 0.070(2) 0.0411(16) 0.073(2) -0.0033(17) 0.004(2) -0.0001(17)
O72 0.184(6) 0.123(5) 0.231(8) -0.038(5) -0.118(6) 0.033(5)
O71 0.221(9) 0.114(6) 0.196(7) -0.033(5) -0.133(7) 0.029(6)
O61 0.117(5) 0.103(4) 0.126(5) 0.030(4) -0.042(4) -0.030(4)
O62 0.107(4) 0.118(5) 0.139(5) 0.041(4) -0.039(4) -0.031(4)
O52 0.139(6) 0.119(5) 0.132(5) -0.028(4) 0.055(5) -0.026(4)
O51 0.135(5) 0.086(4) 0.202(8) -0.050(5) 0.081(5) -0.027(4)
O11 0.150(5) 0.058(3) 0.116(4) 0.003(3) -0.001(4) 0.007(3)
O12 0.131(5) 0.051(2) 0.117(4) -0.009(3) -0.001(4) 0.005(3)
O22 0.115(4) 0.055(3) 0.175(6) -0.010(3) -0.006(4) 0.001(3)
O21 0.117(4) 0.052(2) 0.137(5) -0.005(3) 0.002(4) -0.006(3)
O31 0.156(6) 0.101(4) 0.148(6) 0.036(4) 0.069(5) 0.036(4)
O32 0.117(5) 0.121(5) 0.127(5) 0.033(4) 0.050(4) 0.030(4)
C71 0.217(11) 0.101(7) 0.263(13) -0.064(9) -0.160(11) 0.047(8)
C72 0.198(10) 0.119(8) 0.230(12) -0.065(9) -0.139(10) 0.054(8)
C75 0.197(10) 0.157(10) 0.231(12) -0.119(10) -0.142(10) 0.097(9)
C85 0.181(10) 0.150(10) 0.208(12) -0.101(9) -0.120(9) 0.078(8)
C86 0.161(10) 0.128(9) 0.199(12) -0.083(8) -0.101(10) 0.072(8)
C84 0.189(12) 0.154(10) 0.200(13) -0.103(10) -0.122(10) 0.091(9)
C83 0.180(12) 0.155(10) 0.199(13) -0.100(10) -0.115(11) 0.096(9)
C65 0.133(8) 0.163(9) 0.156(9) 0.083(8) -0.071(7) -0.081(8)
C62 0.126(7) 0.140(8) 0.128(7) 0.050(7) -0.055(6) -0.046(6)
C61 0.102(6) 0.106(6) 0.137(8) 0.026(6) -0.040(6) -0.018(5)
C51 0.126(7) 0.096(6) 0.151(9) -0.027(6) 0.055(7) -0.012(6)
C52 0.127(6) 0.134(7) 0.150(7) -0.026(6) 0.060(6) -0.023(6)
C57 0.148(7) 0.226(11) 0.189(9) -0.057(9) 0.059(7) -0.040(9)
C56 0.177(11) 0.261(17) 0.245(14) -0.135(15) 0.114(11) -0.076(13)
C55 0.153(8) 0.153(10) 0.216(12) -0.111(10) 0.102(9) -0.080(8)
C54 0.183(9) 0.276(18) 0.279(16) -0.183(15) 0.146(11) -0.123(12)
C53 0.167(9) 0.298(17) 0.234(12) -0.170(14) 0.112(9) -0.126(12)
C81 0.142(9) 0.156(10) 0.198(12) -0.102(10) 0.098(9) -0.081(8)
C82 0.152(10) 0.184(12) 0.201(13) -0.123(11) 0.103(10) -0.090(9)
C11 0.112(6) 0.044(3) 0.114(6) 0.000(3) -0.001(6) 0.004(4)
C12 0.138(7) 0.036(3) 0.120(6) 0.001(3) -0.010(6) 0.008(4)
C13 0.37(2) 0.051(4) 0.121(7) -0.007(4) 0.000(11) 0.020(8)
C14 0.40(2) 0.050(4) 0.124(7) 0.002(5) -0.011(12) 0.037(8)
C15 0.220(12) 0.040(4) 0.127(7) 0.002(4) 0.006(8) 0.010(5)
C16 0.37(2) 0.049(4) 0.127(7) -0.014(5) -0.024(11) 0.040(8)
C17 0.277(15) 0.040(3) 0.131(7) 0.005(4) -0.021(9) 0.018(6)
C21 0.120(6) 0.041(3) 0.131(7) -0.006(4) -0.012(6) 0.002(3)
C22 0.119(7) 0.045(3) 0.188(10) -0.008(5) -0.001(6) 0.005(4)
C42 0.190(12) 0.172(12) 0.168(11) 0.095(9) 0.109(10) 0.111(10)
C41 0.195(12) 0.197(12) 0.173(11) 0.106(10) 0.114(10) 0.122(10)
C35 0.179(10) 0.173(10) 0.165(9) 0.095(8) 0.102(8) 0.096(9)
C32 0.147(8) 0.115(7) 0.153(8) 0.065(6) 0.080(7) 0.059(7)
C31 0.128(7) 0.095(6) 0.136(7) 0.031(6) 0.053(6) 0.029(6)
C23B 0.130(11) 0.049(7) 0.209(16) -0.015(11) 0.009(13) -0.009(8)
C23A 0.165(14) 0.046(7) 0.199(16) -0.016(11) -0.037(14) 0.009(8)
C25A 0.23(3) 0.110(17) 0.30(3) -0.04(2) -0.13(2) 0.012(15)
C26A 0.29(3) 0.13(2) 0.35(4) -0.05(3) -0.19(3) 0.03(2)
C26B 0.19(3) 0.18(3) 0.45(5) -0.06(3) 0.12(3) -0.02(2)
C25B 0.21(2) 0.19(3) 0.34(4) -0.02(3) 0.14(2) -0.055(18)
C24B 0.134(11) 0.056(12) 0.23(3) -0.02(2) 0.031(16) -0.004(11)
C24A 0.115(10) 0.048(10) 0.24(3) -0.01(2) -0.006(16) 0.007(10)
O53 0.215(10) 0.50(3) 0.265(15) -0.122(19) 0.028(11) -0.111(17)
C37B 0.155(13) 0.170(16) 0.151(11) 0.064(13) 0.071(9) 0.074(12)
C34B 0.150(13) 0.157(15) 0.170(13) 0.082(13) 0.077(10) 0.081(12)
C33A 0.174(17) 0.116(11) 0.167(16) 0.065(9) 0.090(11) 0.059(11)
C36B 0.161(11) 0.193(18) 0.152(13) 0.084(14) 0.071(10) 0.073(13)
C34A 0.192(19) 0.143(13) 0.162(18) 0.054(11) 0.089(13) 0.078(11)
C33B 0.141(10) 0.172(15) 0.155(12) 0.090(12) 0.064(9) 0.055(11)
C37A 0.19(2) 0.122(11) 0.171(19) 0.057(11) 0.103(14) 0.065(11)
C36A 0.144(18) 0.143(13) 0.180(19) 0.097(11) 0.095(13) 0.075(12)
C67A 0.121(11) 0.170(17) 0.146(11) 0.055(13) -0.047(9) -0.052(12)
C66A 0.141(11) 0.179(17) 0.134(12) 0.063(12) -0.055(9) -0.054(13)
C67B 0.128(15) 0.134(12) 0.171(17) 0.054(11) -0.072(11) -0.052(10)
C64A 0.126(11) 0.194(19) 0.159(14) 0.065(14) -0.051(10) -0.059(13)
C63B 0.152(16) 0.142(13) 0.135(15) 0.065(10) -0.075(11) -0.063(10)
C66B 0.162(18) 0.143(13) 0.156(18) 0.060(11) -0.077(12) -0.061(11)
C64B 0.139(16) 0.146(13) 0.161(17) 0.057(12) -0.082(11) -0.071(11)
C63A 0.132(9) 0.205(17) 0.135(12) 0.070(12) -0.047(9) -0.052(13)
C77A 0.184(14) 0.133(18) 0.243(15) -0.080(15) -0.126(13) 0.046(15)
C76A 0.196(13) 0.17(2) 0.232(16) -0.083(16) -0.125(13) 0.085(17)
C74A 0.202(14) 0.17(2) 0.213(15) -0.087(16) -0.133(12) 0.074(16)
C73A 0.209(12) 0.201(19) 0.210(15) -0.077(15) -0.121(12) 0.046(16)
C74B 0.201(19) 0.133(14) 0.24(2) -0.088(13) -0.145(13) 0.078(12)
C76B 0.215(19) 0.131(14) 0.24(2) -0.085(13) -0.141(13) 0.071(12)
C73B 0.206(17) 0.137(13) 0.226(18) -0.080(11) -0.136(12) 0.058(11)
C77B 0.21(2) 0.127(14) 0.23(2) -0.063(12) -0.147(14) 0.055(13)
C58 0.39(4) 0.68(6) 0.173(19) -0.01(3) -0.03(2) -0.17(4)

loop_
_atom_type_symbol
_atom_type_description
_atom_type_scat_dispersion_real
_atom_type_scat_dispersion_imag
_atom_type_scat_source
C C 0.0181 0.0091 'International Tables Vol C Tables 4.2.6.8 and 6.1.1.4'
H H 0.0000 0.0000 'International Tables Vol C Tables 4.2.6.8 and 6.1.1.4'
O O 0.0492 0.0322 'International Tables Vol C Tables 4.2.6.8 and 6.1.1.4'
Zn Zn -1.5491 0.6778 'International Tables Vol C Tables 4.2.6.8 and 6.1.1.4'

loop_
_geom_angle_atom_site_label_1
_geom_angle_atom_site_label_2
_geom_angle_atom_site_label_3
_geom_angle
_geom_angle_site_symmetry_1
_geom_angle_site_symmetry_3
O63A C68A H6A1 109.5 . .
O63A C68A H6A2 109.5 . .
H6A1 C68A H6A2 109.5 . .
O63A C68A H6A3 109.5 . .
H6A1 C68A H6A3 109.5 . .
H6A2 C68A H6A3 109.5 . .
O71 Zn1 O1 112.9(4) . .
O71 Zn1 O31 114.9(5) . .
O1 Zn1 O31 109.1(3) . .
O71 Zn1 O21 106.8(3) . .
O1 Zn1 O21 110.6(2) . .
O31 Zn1 O21 101.9(3) . .
O72 Zn2 O51 124.3(5) . .
O72 Zn2 O1 110.9(4) . .
O51 Zn2 O1 108.1(3) . .
O72 Zn2 O12 102.7(4) . .
O51 Zn2 O12 99.8(3) . .
O1 Zn2 O12 109.6(2) . .
O52 Zn3 O22 110.7(3) . .
O52 Zn3 O1 113.3(3) . .
O22 Zn3 O1 112.7(2) . .
O52 Zn3 O61 103.0(4) . .
O22 Zn3 O61 105.8(3) . .
O1 Zn3 O61 110.7(2) . .
O52 Zn3 Zn4 123.2(2) . .
O22 Zn3 Zn4 124.5(2) . .
O1 Zn3 Zn4 35.30(13) . .
O61 Zn3 Zn4 75.37(19) . .
O11 Zn4 O32 106.2(3) . .
O11 Zn4 O62 102.5(3) . .
O32 Zn4 O62 107.5(4) . .
O11 Zn4 O1 114.3(2) . .
O32 Zn4 O1 113.6(2) . .
O62 Zn4 O1 111.9(2) . .
O11 Zn4 Zn3 126.9(2) . .
O32 Zn4 Zn3 124.9(2) . .
O62 Zn4 Zn3 76.7(2) . .
O1 Zn4 Zn3 35.30(12) . .
Zn4 O1 Zn3 109.4(2) . .
Zn4 O1 Zn1 108.9(2) . .
Zn3 O1 Zn1 110.10(17) . .
Zn4 O1 Zn2 108.61(17) . .
Zn3 O1 Zn2 109.7(2) . .
Zn1 O1 Zn2 110.1(2) . .
C71 O72 Zn2 128.7(8) . .
C71 O71 Zn1 127.7(8) . .
C61 O61 Zn3 131.1(6) . .
C61 O62 Zn4 131.4(7) . .
C51 O52 Zn3 127.5(7) . .
C51 O51 Zn2 133.8(7) . .
C11 O11 Zn4 130.6(5) . .
C11 O12 Zn2 134.0(5) . .
C21 O22 Zn3 130.0(5) . .
C21 O21 Zn1 129.6(5) . .
C31 O31 Zn1 133.1(7) . .
C31 O32 Zn4 129.5(7) . .
O71 C71 O72 127.5(11) . .
O71 C71 C72 120.7(12) . .
O72 C71 C72 110.1(13) . .
C77B C72 C73B 110.2(19) . .
C77B C72 C77A 45.2(16) . .
C73B C72 C77A 93.5(15) . .
C77B C72 C73A 98.0(17) . .
C73B C72 C73A 48.6(10) . .
C77A C72 C73A 119(2) . .
C77B C72 C71 124.0(15) . .
C73B C72 C71 125.3(14) . .
C77A C72 C71 128(2) . .
C73A C72 C71 112.8(19) . .
C76B C75 C74B 108.1(18) . .
C76B C75 C76A 49.4(17) . .
C74B C75 C76A 96.9(18) . .
C76B C75 C74A 93.2(17) . .
C74B C75 C74A 49.4(17) . .
C76A C75 C74A 123(2) . .
C76B C75 C85 127.1(14) . .
C74B C75 C85 124.8(14) . .
C76A C75 C85 117.2(18) . .
C74A C75 C85 120.2(19) . .
C86 C85 C84 117.4(10) . .
C86 C85 C75 122.4(10) . .
C84 C85 C75 120.1(9) . .
C81 C86 C85 123.6(10) 40_445 .
C81 C86 H86 118.2 40_445 .
C85 C86 H86 118.2 . .
C83 C84 C85 121.5(10) . .
C83 C84 H84 119.3 . .
C85 C84 H84 119.3 . .
C82 C83 C84 117.9(10) 40_445 .
C82 C83 C65 120.7(9) 40_445 30_445
C84 C83 C65 121.3(9) . 30_445
C64B C65 C66B 117.7(17) . .
C64B C65 C66A 92.1(14) . .
C66B C65 C66A 56.5(14) . .
C64B C65 C64A 53.1(14) . .
C66B C65 C64A 95.4(14) . .
C66A C65 C64A 120.6(16) . .
C64B C65 C83 122.4(13) . 36_454
C66B C65 C83 119.8(13) . 36_454
C66A C65 C83 117.9(13) . 36_454
C64A C65 C83 121.4(13) . 36_454
C63B C62 C67B 113.0(15) . .
C63B C62 C63A 54.6(8) . .
C67B C62 C63A 90.0(13) . .
C63B C62 C67A 93.0(11) . .
C67B C62 C67A 54.5(13) . .
C63A C62 C67A 119.8(15) . .
C63B C62 C61 126.4(12) . .
C67B C62 C61 120.6(13) . .
C63A C62 C61 121.2(13) . .
C67A C62 C61 118.7(12) . .
O61 C61 O62 124.9(9) . .
O61 C61 C62 117.6(9) . .
O62 C61 C62 117.5(9) . .
O51 C51 O52 125.0(9) . .
O51 C51 C52 119.1(10) . .
O52 C51 C52 115.9(10) . .
C57 C52 C53 114.8(12) . .
C57 C52 C51 121.2(12) . .
C53 C52 C51 123.9(12) . .
C52 C57 C56 123.5(16) . .
C52 C57 H57 118.2 . .
C56 C57 H57 118.2 . .
C55 C56 C57 121.8(16) . .
C55 C56 H56 119.1 . .
C57 C56 H56 119.1 . .
C54 C55 C56 113.1(13) . .
C54 C55 C81 124.8(12) . .
C56 C55 C81 122.0(12) . .
C55 C54 C53 128.7(13) . .
C55 C54 H54 115.7 . .
C53 C54 H54 115.7 . .
C52 C53 C54 116.2(13) . .
C52 C53 O53 116.6(12) . .
C54 C53 O53 127.2(13) . .
C86 C81 C82 115.8(9) 15_455 .
C86 C81 C55 122.2(9) 15_455 .
C82 C81 C55 122.0(9) . .
C83 C82 C81 123.4(10) 15_455 .
C83 C82 H82 118.3 15_455 .
C81 C82 H82 118.3 . .
O12 C11 O11 122.9(6) . .
O12 C11 C12 120.5(9) . .
O11 C11 C12 116.6(8) . .
C13 C12 C17 114.8(7) . .
C13 C12 C11 123.2(9) . .
C17 C12 C11 122.0(9) . .
C12 C13 C14 123.2(11) . .
C12 C13 H13 118.4 . .
C14 C13 H13 118.4 . .
C15 C14 C13 121.6(11) . .
C15 C14 H14 119.2 . .
C13 C14 H14 119.2 . .
C14 C15 C16 116.5(8) . .
C14 C15 C15 121.6(6) . 26_454
C16 C15 C15 121.6(6) . 26_454
C15 C16 C17 119.8(11) . .
C15 C16 H16 120.1 . .
C17 C16 H16 120.1 . .
C12 C17 C16 123.1(10) . .
C12 C17 H17 118.5 . .
C16 C17 H17 118.5 . .
O21 C21 O22 126.7(7) . .
O21 C21 C22 117.0(9) . .
O22 C21 C22 116.1(8) . .
C24B C22 C24A 32(2) . .
C24B C22 C23A 100(2) . .
C24A C22 C23A 118(2) . .
C24B C22 C21 123(2) . .
C24A C22 C21 120(2) . .
C23A C22 C21 120.9(11) . .
C24B C22 C23B 115(2) . .
C24A C22 C23B 101(2) . .
C23A C22 C23B 59.1(13) . .
C21 C22 C23B 120.0(11) . .
C41 C42 C41 121.7(11) . 9
C41 C42 H42 119.2 . .
C41 C42 H42 119.2 9 .
C42 C41 C42 118.1(11) . 5
C42 C41 C35 121.3(10) . .
C42 C41 C35 120.5(10) 5 .
C34A C35 C34B 54.4(15) . .
C34A C35 C36B 89.9(15) . .
C34B C35 C36B 118.7(15) . .
C34A C35 C41 127.6(16) . .
C34B C35 C41 118.4(14) . .
C36B C35 C41 122.8(13) . .
C34A C35 C36A 116.9(18) . .
C34B C35 C36A 91.9(13) . .
C36B C35 C36A 59.1(14) . .
C41 C35 C36A 115.0(13) . .
C33B C32 C33A 56.9(8) . .
C33B C32 C37B 119.5(14) . .
C33A C32 C37B 89.1(11) . .
C33B C32 C31 125.0(12) . .
C33A C32 C31 123.3(13) . .
C37B C32 C31 115.4(12) . .
C33B C32 C37A 90.8(12) . .
C33A C32 C37A 117.0(17) . .
C37B C32 C37A 59.8(14) . .
C31 C32 C37A 119.5(13) . .
O32 C31 O31 124.7(9) . .
O32 C31 C32 116.8(9) . .
O31 C31 C32 118.2(9) . .
C23A C23B C25B 115(3) 28_445 .
C23A C23B C22 119(2) 28_445 .
C25B C23B C22 126(2) . .
C23A C23B C23B 50.0(13) 28_445 28_445
C25B C23B C23B 118(2) . 28_445
C22 C23B C23B 90.4(16) . 28_445
C23B C23A C25A 120(3) 28_445 .
C23B C23A C22 117(2) 28_445 .
C25A C23A C22 121.8(18) . .
C26A C25A C23A 125(3) . .
C26A C25A H25A 117.6 . .
C23A C25A H25A 117.6 . .
C25A C26A C26B 116(3) . 28_445
C25A C26A H26A 122.2 . .
C26B C26A H26A 122.2 28_445 .
C25B C26B C26A 121(4) . 28_445
C25B C26B H26B 119.6 . .
C26A C26B H26B 119.6 28_445 .
C26B C25B C23B 122(4) . .
C26B C25B H25B 118.8 . .
C23B C25B H25B 118.8 . .
C22 C24B C24A 126(5) . 28_445
C22 C24B C24B 114(3) . 28_445
C24A C24B C24B 28(2) 28_445 28_445
C22 C24B H24B 116.8 . .
C24A C24B H24B 116.8 28_445 .
C24B C24B H24B 121.3 28_445 .
C22 C24A C24B 121(4) . 28_445
C22 C24A C24A 109(2) . 28_445
C24B C24A C24A 26(3) 28_445 28_445
C22 C24A H24A 119.5 . .
C24B C24A H24A 119.5 28_445 .
C24A C24A H24A 125.4 28_445 .
C53 O53 C58 115.8(15) . .
C32 C37B C36B 120.5(18) . .
C32 C37B H37B 119.8 . .
C36B C37B H37B 119.8 . .
C35 C34B C33B 123.8(17) . .
C35 C34B H34B 118.1 . .
C33B C34B H34B 118.1 . .
C34A C33A O33A 119.0(19) . .
C34A C33A C32 120(2) . .
O33A C33A C32 121(2) . .
C35 C36B C37B 119.2(18) . .
C35 C36B H36B 120.4 . .
C37B C36B H36B 120.4 . .
C35 C34A C33A 125(2) . .
C35 C34A H34A 117.7 . .
C33A C34A H34A 117.7 . .
C32 C33B O33B 117.4(18) . .
C32 C33B C34B 118.0(16) . .
O33B C33B C34B 124.6(16) . .
C36A C37A C32 122(2) . .
C36A C37A H37A 119.2 . .
C32 C37A H37A 119.2 . .
C37A C36A C35 119(2) . .
C37A C36A H36A 120.3 . .
C35 C36A H36A 120.3 . .
C33B O33B C38B 118(2) . .
C33A O33A C38A 124(3) . .
C66A C67A C62 118.0(18) . .
C66A C67A H67A 121.0 . .
C62 C67A H67A 121.0 . .
C67A C66A C65 122.1(19) . .
C67A C66A H66A 119.0 . .
C65 C66A H66A 119.0 . .
C62 C67B C66B 127(2) . .
C62 C67B H67B 116.3 . .
C66B C67B H67B 116.3 . .
C63A C64A C65 117.6(19) . .
C63A C64A H64A 121.2 . .
C65 C64A H64A 121.2 . .
O63B C63B C62 115.7(19) . .
O63B C63B C64B 122.7(17) . .
C62 C63B C64B 121.5(18) . .
C65 C66B C67B 116(2) . .
C65 C66B H66B 121.9 . .
C67B C66B H66B 121.9 . .
C65 C64B C63B 124.0(19) . .
C65 C64B H64B 118.0 . .
C63B C64B H64B 118.0 . .
O63A C63A C64A 122.0(18) . .
O63A C63A C62 116(2) . .
C64A C63A C62 121.9(18) . .
C63B O63B C68B 123(2) . .
C63A O63A C68A 121(2) . .
C76A C77A C72 126(3) . .
C76A C77A H77A 116.9 . .
C72 C77A H77A 116.9 . .
C77A C76A C75 114(3) . .
C77A C76A H76A 123.0 . .
C75 C76A H76A 123.0 . .
C75 C74A C73A 121(3) . .
C75 C74A H74A 119.5 . .
C73A C74A H74A 119.5 . .
O73A C73A C72 122(3) . .
O73A C73A C74A 120(2) . .
C72 C73A C74A 117(3) . .
O73A C73A O73B 82(2) . .
C72 C73A O73B 84.1(14) . .
C74A C73A O73B 104.3(17) . .
C73A O73A C78A 123(3) . .
C75 C74B C73B 123(2) . .
C75 C74B H74B 118.4 . .
C73B C74B H74B 118.4 . .
C77B C76B C75 129(2) . .
C77B C76B H76B 115.3 . .
C75 C76B H76B 115.3 . .
C72 C73B C74B 126(2) . .
C72 C73B O73B 119(2) . .
C74B C73B O73B 115(2) . .
C73B O73B C78B 132(3) . .
C73B O73B C73A 34.7(15) . .
C78B O73B C73A 134(3) . .
C76B C77B C72 123(2) . .
C76B C77B H77B 118.6 . .
C72 C77B H77B 118.6 . .
O73B C78B H7B1 109.5 . .
O73B C78B H7B2 109.5 . .
H7B1 C78B H7B2 109.5 . .
O73B C78B H7B3 109.5 . .
H7B1 C78B H7B3 109.5 . .
H7B2 C78B H7B3 109.5 . .
O33B C38B H3B1 109.5 . .
O33B C38B H3B2 109.5 . .
H3B1 C38B H3B2 109.5 . .
O33B C38B H3B3 109.5 . .
H3B1 C38B H3B3 109.5 . .
H3B2 C38B H3B3 109.5 . .
O63B C68B H6B1 109.5 . .
O63B C68B H6B2 109.5 . .
H6B1 C68B H6B2 109.5 . .
O63B C68B H6B3 109.5 . .
H6B1 C68B H6B3 109.5 . .
H6B2 C68B H6B3 109.5 . .
O73A C78A H7A1 109.5 . .
O73A C78A H7A2 109.5 . .
H7A1 C78A H7A2 109.5 . .
O73A C78A H7A3 109.5 . .
H7A1 C78A H7A3 109.5 . .
H7A2 C78A H7A3 109.5 . .
O33A C38A H3A1 109.5 . .
O33A C38A H3A2 109.5 . .
H3A1 C38A H3A2 109.5 . .
O33A C38A H3A3 109.5 . .
H3A1 C38A H3A3 109.5 . .
H3A2 C38A H3A3 109.5 . .
O53 C58 H58A 109.5 . .
O53 C58 H58B 109.5 . .
H58A C58 H58B 109.5 . .
O53 C58 H58C 109.5 . .
H58A C58 H58C 109.5 . .
H58B C58 H58C 109.5 . .

loop_
_geom_bond_atom_site_label_1
_geom_bond_atom_site_label_2
_geom_bond_distance
_geom_bond_site_symmetry_2
C68A O63A 1.44(2) .
C68A H6A1 0.9600 .
C68A H6A2 0.9600 .
C68A H6A3 0.9600 .
Zn1 O71 1.907(8) .
Zn1 O1 1.945(4) .
Zn1 O31 1.952(7) .
Zn1 O21 1.981(5) .
Zn2 O72 1.890(9) .
Zn2 O51 1.945(7) .
Zn2 O1 1.955(4) .
Zn2 O12 2.002(5) .
Zn3 O52 1.908(7) .
Zn3 O22 1.913(5) .
Zn3 O1 1.936(4) .
Zn3 O61 1.972(6) .
Zn3 Zn4 3.1593(12) .
Zn4 O11 1.924(5) .
Zn4 O32 1.926(6) .
Zn4 O62 1.932(7) .
Zn4 O1 1.935(4) .
O72 C71 1.385(18) .
O71 C71 1.243(17) .
O61 C61 1.253(12) .
O62 C61 1.253(11) .
O52 C51 1.323(12) .
O51 C51 1.229(12) .
O11 C11 1.291(11) .
O12 C11 1.241(10) .
O22 C21 1.288(11) .
O21 C21 1.268(11) .
O31 C31 1.276(12) .
O32 C31 1.237(11) .
C71 C72 1.490(17) .
C72 C77B 1.282(18) .
C72 C73B 1.304(17) .
C72 C77A 1.40(2) .
C72 C73A 1.41(2) .
C75 C76B 1.294(17) .
C75 C74B 1.306(17) .
C75 C76A 1.40(2) .
C75 C74A 1.42(2) .
C75 C85 1.477(16) .
C85 C86 1.388(14) .
C85 C84 1.404(15) .
C86 C81 1.363(14) 40_445
C86 H86 0.9300 .
C84 C83 1.371(15) .
C84 H84 0.9300 .
C83 C82 1.372(15) 40_445
C83 C65 1.489(15) 30_445
C65 C64B 1.333(17) .
C65 C66B 1.352(18) .
C65 C66A 1.400(17) .
C65 C64A 1.417(17) .
C65 C83 1.489(15) 36_454
C62 C63B 1.344(16) .
C62 C67B 1.355(17) .
C62 C63A 1.413(17) .
C62 C67A 1.422(17) .
C62 C61 1.467(14) .
C51 C52 1.490(14) .
C52 C57 1.343(14) .
C52 C53 1.355(14) .
C57 C56 1.356(14) .
C57 H57 0.9300 .
C56 C55 1.311(15) .
C56 H56 0.9300 .
C55 C54 1.283(14) .
C55 C81 1.474(15) .
C54 C53 1.362(14) .
C54 H54 0.9300 .
C53 O53 1.424(16) .
C81 C86 1.363(14) 15_455
C81 C82 1.412(14) .
C82 C83 1.372(15) 15_455
C82 H82 0.9300 .
C11 C12 1.444(9) .
C12 C13 1.330(14) .
C12 C17 1.348(14) .
C13 C14 1.389(13) .
C13 H13 0.9300 .
C14 C15 1.344(16) .
C14 H14 0.9300 .
C15 C16 1.351(15) .
C15 C15 1.494(14) 26_454
C16 C17 1.408(11) .
C16 H16 0.9300 .
C17 H17 0.9300 .
C21 C22 1.503(10) .
C22 C24B 1.28(4) .
C22 C24A 1.30(4) .
C22 C23A 1.49(3) .
C22 C23B 1.51(3) .
C42 C41 1.396(15) .
C42 C41 1.407(15) 9
C42 H42 0.9300 .
C41 C42 1.407(15) 5
C41 C35 1.474(15) .
C35 C34A 1.328(18) .
C35 C34B 1.371(16) .
C35 C36B 1.383(17) .
C35 C36A 1.433(18) .
C32 C33B 1.385(16) .
C32 C33A 1.378(18) .
C32 C37B 1.410(17) .
C32 C31 1.473(13) .
C32 C37A 1.409(18) .
C23B C23A 1.38(2) 28_445
C23B C25B 1.50(4) .
C23B C23B 1.92(4) 28_445
C23A C23B 1.38(2) 28_445
C23A C25A 1.45(4) .
C25A C26A 1.31(4) .
C25A H25A 0.9300 .
C26A C26B 1.47(5) 28_445
C26A H26A 0.9300 .
C26B C25B 1.34(5) .
C26B C26A 1.47(5) 28_445
C26B H26B 0.9300 .
C25B H25B 0.9300 .
C24B C24A 1.36(2) 28_445
C24B C24B 1.48(9) 28_445
C24B H24B 0.9300 .
C24A C24B 1.36(2) 28_445
C24A C24A 1.59(8) 28_445
C24A H24A 0.9300 .
O53 C58 1.47(2) .
C37B C36B 1.425(17) .
C37B H37B 0.9300 .
C34B C33B 1.399(16) .
C34B H34B 0.9300 .
C33A C34A 1.363(19) .
C33A O33A 1.35(2) .
C36B H36B 0.9300 .
C34A H34A 0.9300 .
C33B O33B 1.38(2) .
C37A C36A 1.372(19) .
C37A H37A 0.9300 .
C36A H36A 0.9300 .
O33B C38B 1.48(2) .
O33A C38A 1.46(2) .
C67A C66A 1.392(17) .
C67A H67A 0.9300 .
C66A H66A 0.9300 .
C67B C66B 1.381(18) .
C67B H67B 0.9300 .
C64A C63A 1.402(18) .
C64A H64A 0.9300 .
C63B O63B 1.32(2) .
C63B C64B 1.357(18) .
C66B H66B 0.9300 .
C64B H64B 0.9300 .
C63A O63A 1.39(2) .
O63B C68B 1.45(3) .
C77A C76A 1.39(2) .
C77A H77A 0.9300 .
C76A H76A 0.9300 .
C74A C73A 1.42(2) .
C74A H74A 0.9300 .
C73A O73A 1.36(2) .
C73A O73B 1.91(4) .
O73A C78A 1.45(2) .
C74B C73B 1.308(18) .
C74B H74B 0.9300 .
C76B C77B 1.277(18) .
C76B H76B 0.9300 .
C73B O73B 1.31(2) .
O73B C78B 1.43(2) .
C77B H77B 0.9300 .
C78B H7B1 0.9600 .
C78B H7B2 0.9600 .
C78B H7B3 0.9600 .
C38B H3B1 0.9600 .
C38B H3B2 0.9600 .
C38B H3B3 0.9600 .
C68B H6B1 0.9600 .
C68B H6B2 0.9600 .
C68B H6B3 0.9600 .
C78A H7A1 0.9600 .
C78A H7A2 0.9600 .
C78A H7A3 0.9600 .
C38A H3A1 0.9600 .
C38A H3A2 0.9600 .
C38A H3A3 0.9600 .
C58 H58A 0.9600 .
C58 H58B 0.9600 .
C58 H58C 0.9600 .
